data_7160674
loop_
_publ_author_name
'Chang, Meng-Yang'
'Ho, Chin-Huey'

_publ_section_title
;
 One-pot synthesis of sulfonyl benzotropones.
;
_journal_issue 34
_journal_name_full 'Organic &amp; biomolecular chemistry'
_journal_page_first 7780
_journal_page_last 7785
_journal_paper_doi 10.1039/d5ob01123j
_journal_volume 23
_journal_year 2025
_chemical_formula_moiety 'C30 H22 O5 S2'
_chemical_formula_sum 'C30 H22 O5 S2'
_chemical_formula_weight 526.59
_space_group_crystal_system monoclinic
_space_group_IT_number 15
_space_group_name_Hall '-C 2yc'
_space_group_name_H-M_alt 'C 1 2/c 1'
_atom_sites_solution_hydrogens geom
_atom_sites_solution_primary dual
_audit_creation_date 2023-02-07
_audit_creation_method
;
Olex2 1.5
(compiled 2022.04.07 svn.rca3783a0 for OlexSys, GUI svn.r6498)
;
_audit_update_record
;
2023-02-25 deposited with the CCDC.	2025-08-11 downloaded from the CCDC.
;
_cell_angle_alpha 90
_cell_angle_beta 96.0390(10)
_cell_angle_gamma 90
_cell_formula_units_Z 8
_cell_length_a 24.4096(4)
_cell_length_b 10.74290(10)
_cell_length_c 19.3018(2)
_cell_measurement_reflns_used 51883
_cell_measurement_temperature 130(2)
_cell_measurement_theta_max 27.0000
_cell_measurement_theta_min 2.0630
_cell_volume 5033.42(11)
_computing_cell_refinement 'CrysAlisPro 1.171.41.123a (Rigaku OD, 2022)'
_computing_data_collection 'CrysAlisPro 1.171.41.123a (Rigaku OD, 2022)'
_computing_data_reduction 'CrysAlisPro 1.171.41.123a (Rigaku OD, 2022)'
_computing_molecular_graphics 'Olex2 1.5 (Dolomanov et al., 2009)'
_computing_publication_material 'Olex2 1.5 (Dolomanov et al., 2009)'
_computing_structure_refinement 'SHELXL 2018/3 (Sheldrick, 2015)'
_computing_structure_solution 'SHELXT 2018/2 (Sheldrick, 2018)'
_diffrn_ambient_temperature 130(2)
_diffrn_detector 'Hybrid Pixel Array Detector'
_diffrn_detector_area_resol_mean 10.0000
_diffrn_measured_fraction_theta_full 0.998
_diffrn_measured_fraction_theta_max 0.998
_diffrn_measurement_details
;
List of Runs (angles in degrees, time in seconds):

  # Type    Start    End  Width  t~exp~   \w     \q     \k     \f   Frames
#--------------------------------------------------------------------------
  1  \w    -79.00 100.00   0.50   10.13    --   10.60   7.00-102.00  358
  2  \w    -79.00 100.00   0.50   10.13    --   10.60  -7.00  82.00  358
  3  \w   -100.00  78.00   0.50   10.13    --  -10.90  -7.00  82.00  356
  4  \w   -100.00  78.00   0.50   10.13    --  -10.90   7.00-102.00  356
  5  \w    -79.00  37.00   0.50   10.13    --   10.60 -79.00 129.21  232
  6  \w    -79.00  38.00   0.50   10.13    --   10.60 -81.00-141.10  234
  7  \w   -100.00  17.00   0.50   10.13    --  -10.90 -82.00 -60.00  234
  8  \w    -35.00  78.00   0.50   10.13    --  -10.90  68.00-179.21  226
  9  \w   -100.00  17.00   0.50   10.13    --  -10.90 -82.00  30.00  234
 10  \w   -100.00  17.00   0.50   10.13    --  -10.90 -82.00 -30.00  234
 11  \w   -100.00  15.00   0.50   10.13    --  -10.90 -77.00  60.00  230
 12  \w   -100.00  15.00   0.50   10.13    --  -10.90 -77.00   0.00  230
 13  \w    -79.00 -18.00   0.50   10.13    --   10.60 -77.00  60.00  122
 14  \w    -36.00  78.00   0.50   10.13    --  -10.90  75.00 -68.74  228
 15  \w   -100.00  17.00   0.50   10.13    --  -10.90 -82.00-180.00  234
 16  \w    -38.00  79.00   0.50   10.13    --  -10.90  82.00   0.00  234
;
_diffrn_measurement_device 'four-circle diffractometer'
_diffrn_measurement_device_type 'XtaLAB Pro II AFC12 (RINC): Kappa single'
_diffrn_measurement_method '\w scans'
_diffrn_orient_matrix_type 'CrysAlisPro convention (1999,Acta A55,543-557)'
_diffrn_orient_matrix_UB_11 0.0028878000
_diffrn_orient_matrix_UB_12 -0.0481343000
_diffrn_orient_matrix_UB_13 0.0253099000
_diffrn_orient_matrix_UB_21 -0.0006072000
_diffrn_orient_matrix_UB_22 -0.0449569000
_diffrn_orient_matrix_UB_23 -0.0269590000
_diffrn_orient_matrix_UB_31 0.0290658000
_diffrn_orient_matrix_UB_32 0.0039031000
_diffrn_orient_matrix_UB_33 0.0008565000
_diffrn_radiation_monochromator mirror
_diffrn_radiation_probe x-ray
_diffrn_radiation_type 'Mo K\a'
_diffrn_radiation_wavelength 0.71073
_diffrn_reflns_av_R_equivalents 0.0687
_diffrn_reflns_av_unetI/netI 0.0238
_diffrn_reflns_Laue_measured_fraction_full 0.998
_diffrn_reflns_Laue_measured_fraction_max 0.998
_diffrn_reflns_limit_h_max 27
_diffrn_reflns_limit_h_min -28
_diffrn_reflns_limit_k_max 12
_diffrn_reflns_limit_k_min -12
_diffrn_reflns_limit_l_max 22
_diffrn_reflns_limit_l_min -22
_diffrn_reflns_number 81430
_diffrn_reflns_point_group_measured_fraction_full 0.998
_diffrn_reflns_point_group_measured_fraction_max 0.998
_diffrn_reflns_theta_full 25.000
_diffrn_reflns_theta_max 25.000
_diffrn_reflns_theta_min 2.073
_diffrn_source 'micro-focus sealed X-ray tube'
_diffrn_source_type 'Rigaku (Mo) X-ray Source'
_exptl_absorpt_coefficient_mu 0.252
_exptl_absorpt_correction_T_max 1.00000
_exptl_absorpt_correction_T_min 0.28978
_exptl_absorpt_correction_type multi-scan
_exptl_absorpt_process_details
;
CrysAlisPro 1.171.41.123a (Rigaku Oxford Diffraction, 2022)
Empirical absorption correction using spherical harmonics,
implemented in SCALE3 ABSPACK scaling algorithm.
;
_exptl_crystal_colour colourless
_exptl_crystal_colour_primary colourless
_exptl_crystal_density_diffrn 1.390
_exptl_crystal_description block
_exptl_crystal_F_000 2192
_exptl_crystal_size_max 0.5
_exptl_crystal_size_mid 0.5
_exptl_crystal_size_min 0.5
_refine_diff_density_max 1.747
_refine_diff_density_min -0.407
_refine_diff_density_rms 0.089
_refine_ls_extinction_method none
_refine_ls_goodness_of_fit_ref 1.065
_refine_ls_hydrogen_treatment constr
_refine_ls_matrix_type full
_refine_ls_number_parameters 334
_refine_ls_number_reflns 4417
_refine_ls_number_restraints 0
_refine_ls_restrained_S_all 1.065
_refine_ls_R_factor_all 0.0660
_refine_ls_R_factor_gt 0.0624
_refine_ls_shift/su_max 0.001
_refine_ls_shift/su_mean 0.000
_refine_ls_structure_factor_coef Fsqd
_refine_ls_weighting_details 'w=1/[\s^2^(Fo^2^)+(0.1180P)^2^+11.3513P] where P=(Fo^2^+2Fc^2^)/3'
_refine_ls_weighting_scheme calc
_refine_ls_wR_factor_gt 0.1809
_refine_ls_wR_factor_ref 0.1851
_reflns_Friedel_coverage 0.000
_reflns_number_gt 4029
_reflns_number_total 4417
_reflns_threshold_expression 'I > 2\s(I)'
_cod_data_source_file d5ob01123j2.cif
_cod_data_source_block k11202-myc-d(chv1221)_auto
_cod_depositor_comments 'Adding full bibliography for 7160667--7160674.cif.'
_cod_database_code 7160674
_shelx_shelxl_version_number 2018/3
_shelx_space_group_comment
;
The symmetry employed for this shelxl refinement is uniquely defined
by the following loop, which should always be used as a source of
symmetry information in preference to the above space-group names.
They are only intended as comments.
;
_shelx_estimated_absorpt_t_max 0.884
_shelx_estimated_absorpt_t_min 0.884
_olex2_refinement_description
;
1. Fixed Uiso
 At 1.2 times of:
  All C(H) groups, All C(H,H) groups
2.a Secondary CH2 refined with riding coordinates:
 C10(H10A,H10B)
2.b Aromatic/amide H refined with riding coordinates:
 C3(H3), C17(H17), C8(H8), C15(H15), C12(H12), C7(H7), C5(H5), C24(H24),
 C14(H14), C13(H13), C20(H20), C30(H30), C6(H6), C23(H23), C22(H22), C21(H21),
 C26(H26), C29(H29), C28(H28), C27(H27)
;
_smtbx_masks_void_probe_radius 1.2
_smtbx_masks_void_truncation_radius 1.2
_olex2_submission_special_instructions 'No special instructions were received'
_oxdiff_exptl_absorpt_empirical_details
;
Empirical correction (ABSPACK) includes:
- Absorption correction using spherical harmonics
- Frame scaling
;
_oxdiff_exptl_absorpt_empirical_full_max 1.886
_oxdiff_exptl_absorpt_empirical_full_min 0.446

loop_
_space_group_symop_operation_xyz
'x, y, z'
'-x, y, -z+1/2'
'x+1/2, y+1/2, z'
'-x+1/2, y+1/2, -z+1/2'
'-x, -y, -z'
'x, -y, z-1/2'
'-x+1/2, -y+1/2, -z'
'x+1/2, -y+1/2, z-1/2'

loop_
_atom_site_label
_atom_site_type_symbol
_atom_site_fract_x
_atom_site_fract_y
_atom_site_fract_z
_atom_site_U_iso_or_equiv
_atom_site_adp_type
_atom_site_occupancy
_atom_site_site_symmetry_order
_atom_site_calc_flag
_atom_site_refinement_flags_posn
_atom_site_refinement_flags_adp
_atom_site_refinement_flags_occupancy
_atom_site_disorder_assembly
_atom_site_disorder_group
S2 S 0.35497(3) 0.58281(7) 0.62163(3) 0.0314(2) Uani 1 1 d . . . . .
S1 S 0.39981(3) 1.01730(7) 0.64250(4) 0.0345(2) Uani 1 1 d . . . . .
O4 O 0.35426(9) 0.6737(2) 0.56637(10) 0.0391(5) Uani 1 1 d . . . . .
O1 O 0.42066(8) 0.80381(19) 0.74165(10) 0.0366(5) Uani 1 1 d . . . . .
O2 O 0.36989(9) 1.0985(2) 0.59314(13) 0.0469(6) Uani 1 1 d . . . . .
O3 O 0.42347(10) 1.0704(2) 0.70781(12) 0.0456(6) Uani 1 1 d . . . . .
C11 C 0.30300(10) 0.7646(2) 0.84098(13) 0.0246(5) Uani 1 1 d . . . . .
C16 C 0.32442(10) 0.6494(3) 0.82406(13) 0.0256(6) Uani 1 1 d . . . . .
C4 C 0.25404(11) 0.8325(3) 0.65656(14) 0.0280(6) Uani 1 1 d . . . . .
C1 C 0.37844(10) 0.7924(2) 0.70552(12) 0.0250(6) Uani 1 1 d . . . . .
C9 C 0.24450(11) 0.8096(2) 0.72606(14) 0.0266(6) Uani 1 1 d . . . . .
C3 C 0.29997(11) 0.9101(3) 0.63819(14) 0.0301(6) Uani 1 1 d . . . . .
H3 H 0.290856 0.976912 0.606829 0.036 Uiso 1 1 calc R U . . .
C18 C 0.35089(10) 0.6656(2) 0.70049(13) 0.0251(6) Uani 1 1 d . . . . .
C10 C 0.28022(11) 0.8620(3) 0.78847(13) 0.0279(6) Uani 1 1 d . . . . .
H10A H 0.258205 0.922697 0.812442 0.034 Uiso 1 1 calc R U . . .
H10B H 0.311452 0.907666 0.771586 0.034 Uiso 1 1 calc R U . . .
C17 C 0.33096(11) 0.6055(3) 0.75290(13) 0.0264(6) Uani 1 1 d . . . . .
H17 H 0.319288 0.522407 0.742994 0.032 Uiso 1 1 calc R U . . .
C8 C 0.19865(11) 0.7397(3) 0.73865(15) 0.0324(6) Uani 1 1 d . . . . .
H8 H 0.191311 0.725013 0.785328 0.039 Uiso 1 1 calc R U . . .
C19 C 0.45179(12) 0.9421(3) 0.60184(15) 0.0328(6) Uani 1 1 d . . . . .
C25 C 0.42139(13) 0.5131(3) 0.63417(16) 0.0350(7) Uani 1 1 d . . . . .
C15 C 0.33965(11) 0.5633(3) 0.87682(15) 0.0336(6) Uani 1 1 d . . . . .
H15 H 0.352112 0.483208 0.864747 0.040 Uiso 1 1 calc R U . . .
C12 C 0.29954(12) 0.7918(3) 0.91152(15) 0.0357(7) Uani 1 1 d . . . . .
H12 H 0.284999 0.869680 0.924018 0.043 Uiso 1 1 calc R U . . .
C7 C 0.16348(12) 0.6910(3) 0.68436(18) 0.0413(7) Uani 1 1 d . . . . .
H7 H 0.132835 0.641780 0.693954 0.050 Uiso 1 1 calc R U . . .
C2 C 0.35363(11) 0.8963(3) 0.66126(14) 0.0305(6) Uani 1 1 d . . . . .
C5 C 0.21754(12) 0.7856(3) 0.60230(15) 0.0370(7) Uani 1 1 d . . . . .
H5 H 0.223430 0.803108 0.555408 0.044 Uiso 1 1 calc R U . . .
C24 C 0.50442(13) 0.9306(3) 0.63705(16) 0.0404(7) Uani 1 1 d . . . . .
H24 H 0.512710 0.960908 0.683211 0.049 Uiso 1 1 calc R U . . .
C14 C 0.33703(13) 0.5918(3) 0.94568(15) 0.0410(7) Uani 1 1 d . . . . .
H14 H 0.348882 0.533021 0.980850 0.049 Uiso 1 1 calc R U . . .
C13 C 0.31711(13) 0.7062(4) 0.96362(15) 0.0437(8) Uani 1 1 d . . . . .
H13 H 0.315358 0.726697 1.011215 0.052 Uiso 1 1 calc R U . . .
C20 C 0.43976(14) 0.8978(3) 0.53513(17) 0.0431(7) Uani 1 1 d . . . . .
H20 H 0.403635 0.907135 0.512111 0.052 Uiso 1 1 calc R U . . .
C30 C 0.42675(14) 0.3886(3) 0.64829(18) 0.0443(8) Uani 1 1 d . . . . .
H30 H 0.395044 0.338075 0.650444 0.053 Uiso 1 1 calc R U . . .
C6 C 0.17307(13) 0.7141(3) 0.61601(17) 0.0447(8) Uani 1 1 d . . . . .
H6 H 0.149024 0.680786 0.578701 0.054 Uiso 1 1 calc R U . . .
C23 C 0.54448(14) 0.8727(4) 0.60155(19) 0.0508(9) Uani 1 1 d . . . . .
H23 H 0.580984 0.864118 0.623480 0.061 Uiso 1 1 calc R U . . .
C22 C 0.53128(17) 0.8276(4) 0.5344(2) 0.0552(10) Uani 1 1 d . . . . .
H22 H 0.558665 0.787294 0.510991 0.066 Uiso 1 1 calc R U . . .
C21 C 0.47924(16) 0.8408(4) 0.50201(19) 0.0530(9) Uani 1 1 d . . . . .
H21 H 0.470573 0.810003 0.456026 0.064 Uiso 1 1 calc R U . . .
C26 C 0.46735(15) 0.5896(3) 0.6337(2) 0.0565(10) Uani 1 1 d . . . . .
H26 H 0.463122 0.676046 0.624182 0.068 Uiso 1 1 calc R U . . .
C29 C 0.47858(16) 0.3376(3) 0.6593(2) 0.0557(10) Uani 1 1 d . . . . .
H29 H 0.482775 0.250992 0.668183 0.067 Uiso 1 1 calc R U . . .
C28 C 0.52445(17) 0.4118(4) 0.6575(3) 0.0638(11) Uani 1 1 d . . . . .
H28 H 0.560103 0.375344 0.663512 0.077 Uiso 1 1 calc R U . . .
C27 C 0.51911(16) 0.5381(4) 0.6471(3) 0.0700(13) Uani 1 1 d . . . . .
H27 H 0.550898 0.589557 0.649147 0.084 Uiso 1 1 calc R U . . .
O5 O 0.31530(9) 0.4839(2) 0.61732(11) 0.0401(5) Uani 1 1 d . . . . .

loop_
_atom_site_aniso_label
_atom_site_aniso_U_11
_atom_site_aniso_U_22
_atom_site_aniso_U_33
_atom_site_aniso_U_23
_atom_site_aniso_U_13
_atom_site_aniso_U_12
S2 0.0307(4) 0.0386(4) 0.0257(4) -0.0096(3) 0.0071(3) -0.0054(3)
S1 0.0313(4) 0.0328(4) 0.0408(4) 0.0111(3) 0.0102(3) 0.0011(3)
O4 0.0450(12) 0.0516(13) 0.0211(9) -0.0040(9) 0.0046(8) 0.0032(10)
O1 0.0344(11) 0.0384(11) 0.0355(11) 0.0056(9) -0.0030(9) -0.0092(9)
O2 0.0391(13) 0.0405(12) 0.0624(15) 0.0238(11) 0.0113(11) 0.0082(10)
O3 0.0502(14) 0.0414(12) 0.0467(13) -0.0038(10) 0.0127(10) -0.0097(10)
C11 0.0195(12) 0.0317(13) 0.0228(12) -0.0005(10) 0.0035(9) -0.0033(10)
C16 0.0183(12) 0.0346(14) 0.0240(12) -0.0019(10) 0.0024(10) -0.0024(10)
C4 0.0199(13) 0.0341(14) 0.0295(13) 0.0008(11) 0.0007(10) 0.0071(10)
C1 0.0243(13) 0.0299(13) 0.0212(12) 0.0002(10) 0.0046(10) 0.0019(11)
C9 0.0218(13) 0.0283(13) 0.0293(13) 0.0010(11) 0.0008(10) 0.0039(10)
C3 0.0313(15) 0.0333(14) 0.0260(13) 0.0053(11) 0.0053(11) 0.0052(11)
C18 0.0194(12) 0.0291(13) 0.0262(12) -0.0038(10) 0.0000(10) 0.0000(10)
C10 0.0281(14) 0.0298(13) 0.0263(13) -0.0016(10) 0.0049(11) 0.0013(11)
C17 0.0231(13) 0.0280(13) 0.0276(13) -0.0023(10) 0.0007(10) -0.0018(10)
C8 0.0234(14) 0.0363(15) 0.0380(15) 0.0022(12) 0.0057(11) 0.0022(11)
C19 0.0298(15) 0.0353(15) 0.0350(15) 0.0158(12) 0.0121(12) 0.0020(12)
C25 0.0361(17) 0.0338(15) 0.0380(15) -0.0093(12) 0.0187(12) -0.0054(12)
C15 0.0271(14) 0.0378(15) 0.0365(15) 0.0036(12) 0.0055(11) -0.0010(12)
C12 0.0335(16) 0.0464(17) 0.0284(14) -0.0073(12) 0.0086(11) 0.0023(13)
C7 0.0222(14) 0.0383(16) 0.062(2) -0.0050(14) 0.0004(13) -0.0021(12)
C2 0.0287(15) 0.0333(14) 0.0307(14) 0.0047(11) 0.0089(11) 0.0024(11)
C5 0.0298(15) 0.0497(18) 0.0307(14) -0.0040(13) -0.0013(11) 0.0068(13)
C24 0.0373(17) 0.0549(19) 0.0295(14) 0.0185(13) 0.0051(12) 0.0027(14)
C14 0.0386(17) 0.0555(19) 0.0289(15) 0.0123(13) 0.0030(12) -0.0011(14)
C13 0.0395(17) 0.071(2) 0.0215(13) 0.0012(14) 0.0079(12) -0.0015(16)
C20 0.0376(17) 0.0538(19) 0.0377(16) 0.0050(14) 0.0027(13) -0.0055(14)
C30 0.0417(18) 0.0374(17) 0.056(2) -0.0083(15) 0.0181(15) -0.0090(14)
C6 0.0317(16) 0.0525(19) 0.0471(18) -0.0145(15) -0.0090(13) 0.0011(14)
C23 0.0316(17) 0.070(2) 0.052(2) 0.0341(18) 0.0126(14) 0.0132(16)
C22 0.063(2) 0.052(2) 0.056(2) 0.0184(17) 0.0351(19) 0.0113(18)
C21 0.058(2) 0.059(2) 0.0448(19) 0.0006(16) 0.0181(17) -0.0038(18)
C26 0.0400(19) 0.0351(17) 0.099(3) 0.0032(18) 0.0269(19) 0.0008(14)
C29 0.057(2) 0.0286(16) 0.085(3) -0.0037(17) 0.023(2) -0.0027(15)
C28 0.044(2) 0.0418(19) 0.111(3) 0.008(2) 0.031(2) 0.0092(16)
C27 0.041(2) 0.043(2) 0.131(4) 0.006(2) 0.032(2) -0.0006(16)
O5 0.0366(12) 0.0486(13) 0.0360(11) -0.0185(9) 0.0077(9) -0.0171(9)

loop_
_atom_type_symbol
_atom_type_description
_atom_type_scat_dispersion_real
_atom_type_scat_dispersion_imag
_atom_type_scat_source
C C 0.0033 0.0016 'International Tables Vol C Tables 4.2.6.8 and 6.1.1.4'
H H 0.0000 0.0000 'International Tables Vol C Tables 4.2.6.8 and 6.1.1.4'
O O 0.0106 0.0060 'International Tables Vol C Tables 4.2.6.8 and 6.1.1.4'
S S 0.1246 0.1234 'International Tables Vol C Tables 4.2.6.8 and 6.1.1.4'

loop_
_geom_angle_atom_site_label_1
_geom_angle_atom_site_label_2
_geom_angle_atom_site_label_3
_geom_angle
_geom_angle_site_symmetry_1
_geom_angle_site_symmetry_3
_geom_angle_publ_flag
O4 S2 C18 107.29(12) . . ?
O4 S2 C25 108.95(14) . . ?
C18 S2 C25 103.11(13) . . ?
O5 S2 O4 120.15(13) . . ?
O5 S2 C18 108.83(12) . . ?
O5 S2 C25 107.22(14) . . ?
O2 S1 O3 117.87(15) . . ?
O2 S1 C19 108.92(14) . . ?
O2 S1 C2 106.84(14) . . ?
O3 S1 C19 109.24(14) . . ?
O3 S1 C2 108.27(13) . . ?
C19 S1 C2 104.91(13) . . ?
C16 C11 C10 125.0(2) . . ?
C16 C11 C12 118.3(2) . . ?
C12 C11 C10 116.6(2) . . ?
C11 C16 C17 125.5(2) . . ?
C11 C16 C15 119.6(2) . . ?
C15 C16 C17 114.8(2) . . ?
C9 C4 C3 122.4(2) . . ?
C5 C4 C9 119.7(3) . . ?
C5 C4 C3 117.8(3) . . ?
O1 C1 C18 118.8(2) . . ?
O1 C1 C2 122.2(3) . . ?
C2 C1 C18 118.9(2) . . ?
C4 C9 C10 123.6(2) . . ?
C8 C9 C4 118.5(2) . . ?
C8 C9 C10 117.8(2) . . ?
C4 C3 H3 116.7 . . ?
C2 C3 C4 126.7(2) . . ?
C2 C3 H3 116.7 . . ?
C1 C18 S2 116.12(18) . . ?
C17 C18 S2 117.7(2) . . ?
C17 C18 C1 125.5(2) . . ?
C11 C10 H10A 108.7 . . ?
C11 C10 H10B 108.7 . . ?
C9 C10 C11 114.4(2) . . ?
C9 C10 H10A 108.7 . . ?
C9 C10 H10B 108.7 . . ?
H10A C10 H10B 107.6 . . ?
C16 C17 H17 115.3 . . ?
C18 C17 C16 129.3(2) . . ?
C18 C17 H17 115.3 . . ?
C9 C8 H8 119.4 . . ?
C7 C8 C9 121.2(3) . . ?
C7 C8 H8 119.4 . . ?
C24 C19 S1 119.6(2) . . ?
C20 C19 S1 119.0(2) . . ?
C20 C19 C24 121.4(3) . . ?
C30 C25 S2 120.3(2) . . ?
C30 C25 C26 121.2(3) . . ?
C26 C25 S2 118.3(2) . . ?
C16 C15 H15 119.2 . . ?
C14 C15 C16 121.5(3) . . ?
C14 C15 H15 119.2 . . ?
C11 C12 H12 119.5 . . ?
C13 C12 C11 121.1(3) . . ?
C13 C12 H12 119.5 . . ?
C8 C7 H7 120.0 . . ?
C8 C7 C6 119.9(3) . . ?
C6 C7 H7 120.0 . . ?
C1 C2 S1 115.71(19) . . ?
C3 C2 S1 117.8(2) . . ?
C3 C2 C1 126.4(3) . . ?
C4 C5 H5 119.6 . . ?
C6 C5 C4 120.7(3) . . ?
C6 C5 H5 119.6 . . ?
C19 C24 H24 121.4 . . ?
C19 C24 C23 117.2(3) . . ?
C23 C24 H24 121.4 . . ?
C15 C14 H14 120.1 . . ?
C15 C14 C13 119.7(3) . . ?
C13 C14 H14 120.1 . . ?
C12 C13 H13 120.1 . . ?
C14 C13 C12 119.7(3) . . ?
C14 C13 H13 120.1 . . ?
C19 C20 H20 119.8 . . ?
C21 C20 C19 120.3(3) . . ?
C21 C20 H20 119.8 . . ?
C25 C30 H30 120.4 . . ?
C25 C30 C29 119.2(3) . . ?
C29 C30 H30 120.4 . . ?
C7 C6 H6 120.1 . . ?
C5 C6 C7 119.9(3) . . ?
C5 C6 H6 120.1 . . ?
C24 C23 H23 119.8 . . ?
C22 C23 C24 120.5(3) . . ?
C22 C23 H23 119.8 . . ?
C23 C22 H22 119.8 . . ?
C21 C22 C23 120.4(3) . . ?
C21 C22 H22 119.8 . . ?
C20 C21 C22 120.3(3) . . ?
C20 C21 H21 119.9 . . ?
C22 C21 H21 119.9 . . ?
C25 C26 H26 120.5 . . ?
C27 C26 C25 119.0(3) . . ?
C27 C26 H26 120.5 . . ?
C30 C29 H29 119.9 . . ?
C30 C29 C28 120.2(3) . . ?
C28 C29 H29 119.9 . . ?
C29 C28 H28 119.7 . . ?
C27 C28 C29 120.6(4) . . ?
C27 C28 H28 119.7 . . ?
C26 C27 H27 120.2 . . ?
C28 C27 C26 119.6(4) . . ?
C28 C27 H27 120.2 . . ?

loop_
_geom_bond_atom_site_label_1
_geom_bond_atom_site_label_2
_geom_bond_distance
_geom_bond_site_symmetry_2
_geom_bond_publ_flag
S2 O4 1.444(2) . ?
S2 C18 1.775(3) . ?
S2 C25 1.779(3) . ?
S2 O5 1.434(2) . ?
S1 O2 1.434(2) . ?
S1 O3 1.448(2) . ?
S1 C19 1.757(3) . ?
S1 C2 1.783(3) . ?
O1 C1 1.188(3) . ?
C11 C16 1.395(4) . ?
C11 C10 1.521(4) . ?
C11 C12 1.404(4) . ?
C16 C17 1.477(4) . ?
C16 C15 1.397(4) . ?
C4 C9 1.407(4) . ?
C4 C3 1.470(4) . ?
C4 C5 1.396(4) . ?
C1 C18 1.517(4) . ?
C1 C2 1.494(4) . ?
C9 C10 1.519(4) . ?
C9 C8 1.391(4) . ?
C3 H3 0.9500 . ?
C3 C2 1.346(4) . ?
C18 C17 1.335(4) . ?
C10 H10A 0.9900 . ?
C10 H10B 0.9900 . ?
C17 H17 0.9500 . ?
C8 H8 0.9500 . ?
C8 C7 1.386(4) . ?
C19 C24 1.394(4) . ?
C19 C20 1.375(4) . ?
C25 C30 1.368(5) . ?
C25 C26 1.391(5) . ?
C15 H15 0.9500 . ?
C15 C14 1.372(4) . ?
C12 H12 0.9500 . ?
C12 C13 1.396(5) . ?
C7 H7 0.9500 . ?
C7 C6 1.386(5) . ?
C5 H5 0.9500 . ?
C5 C6 1.378(5) . ?
C24 H24 0.9500 . ?
C24 C23 1.398(5) . ?
C14 H14 0.9500 . ?
C14 C13 1.379(5) . ?
C13 H13 0.9500 . ?
C20 H20 0.9500 . ?
C20 C21 1.357(5) . ?
C30 H30 0.9500 . ?
C30 C29 1.374(5) . ?
C6 H6 0.9500 . ?
C23 H23 0.9500 . ?
C23 C22 1.389(6) . ?
C22 H22 0.9500 . ?
C22 C21 1.363(6) . ?
C21 H21 0.9500 . ?
C26 H26 0.9500 . ?
C26 C27 1.378(5) . ?
C29 H29 0.9500 . ?
C29 C28 1.377(5) . ?
C28 H28 0.9500 . ?
C28 C27 1.377(6) . ?
C27 H27 0.9500 . ?

loop_
_geom_torsion_atom_site_label_1
_geom_torsion_atom_site_label_2
_geom_torsion_atom_site_label_3
_geom_torsion_atom_site_label_4
_geom_torsion
_geom_torsion_site_symmetry_1
_geom_torsion_site_symmetry_2
_geom_torsion_site_symmetry_3
_geom_torsion_site_symmetry_4
_geom_torsion_publ_flag
S2 C18 C17 C16 178.1(2) . . . . ?
S2 C25 C30 C29 -178.6(3) . . . . ?
S2 C25 C26 C27 176.5(3) . . . . ?
S1 C19 C24 C23 -178.5(2) . . . . ?
S1 C19 C20 C21 179.1(3) . . . . ?
O4 S2 C18 C1 -33.0(2) . . . . ?
O4 S2 C18 C17 155.9(2) . . . . ?
O4 S2 C25 C30 -141.3(3) . . . . ?
O4 S2 C25 C26 42.8(3) . . . . ?
O1 C1 C18 S2 -106.2(3) . . . . ?
O1 C1 C18 C17 64.1(4) . . . . ?
O1 C1 C2 S1 20.3(3) . . . . ?
O1 C1 C2 C3 -155.5(3) . . . . ?
O2 S1 C19 C24 136.5(2) . . . . ?
O2 S1 C19 C20 -42.3(3) . . . . ?
O2 S1 C2 C1 173.0(2) . . . . ?
O2 S1 C2 C3 -10.8(3) . . . . ?
O3 S1 C19 C24 6.5(3) . . . . ?
O3 S1 C19 C20 -172.3(2) . . . . ?
O3 S1 C2 C1 -59.1(2) . . . . ?
O3 S1 C2 C3 117.1(2) . . . . ?
C11 C16 C17 C18 45.1(4) . . . . ?
C11 C16 C15 C14 -3.8(4) . . . . ?
C11 C12 C13 C14 -1.5(5) . . . . ?
C16 C11 C10 C9 42.2(3) . . . . ?
C16 C11 C12 C13 0.1(4) . . . . ?
C16 C15 C14 C13 2.4(5) . . . . ?
C4 C9 C10 C11 -125.6(3) . . . . ?
C4 C9 C8 C7 1.3(4) . . . . ?
C4 C3 C2 S1 -170.0(2) . . . . ?
C4 C3 C2 C1 5.7(5) . . . . ?
C4 C5 C6 C7 1.7(5) . . . . ?
C1 C18 C17 C16 7.9(5) . . . . ?
C9 C4 C3 C2 53.6(4) . . . . ?
C9 C4 C5 C6 -1.8(4) . . . . ?
C9 C8 C7 C6 -1.5(5) . . . . ?
C3 C4 C9 C10 -0.1(4) . . . . ?
C3 C4 C9 C8 177.2(2) . . . . ?
C3 C4 C5 C6 -178.8(3) . . . . ?
C18 S2 C25 C30 105.0(3) . . . . ?
C18 S2 C25 C26 -71.0(3) . . . . ?
C18 C1 C2 S1 -155.41(19) . . . . ?
C18 C1 C2 C3 28.8(4) . . . . ?
C10 C11 C16 C17 3.0(4) . . . . ?
C10 C11 C16 C15 -174.4(2) . . . . ?
C10 C11 C12 C13 177.2(3) . . . . ?
C10 C9 C8 C7 178.7(3) . . . . ?
C17 C16 C15 C14 178.5(3) . . . . ?
C8 C9 C10 C11 57.2(3) . . . . ?
C8 C7 C6 C5 0.0(5) . . . . ?
C19 S1 C2 C1 57.5(2) . . . . ?
C19 S1 C2 C3 -126.3(2) . . . . ?
C19 C24 C23 C22 -0.9(5) . . . . ?
C19 C20 C21 C22 -0.4(5) . . . . ?
C25 S2 C18 C1 82.0(2) . . . . ?
C25 S2 C18 C17 -89.2(2) . . . . ?
C25 C30 C29 C28 1.3(6) . . . . ?
C25 C26 C27 C28 3.0(7) . . . . ?
C15 C16 C17 C18 -137.4(3) . . . . ?
C15 C14 C13 C12 0.3(5) . . . . ?
C12 C11 C16 C17 179.9(3) . . . . ?
C12 C11 C16 C15 2.5(4) . . . . ?
C12 C11 C10 C9 -134.8(3) . . . . ?
C2 S1 C19 C24 -109.4(2) . . . . ?
C2 S1 C19 C20 71.8(3) . . . . ?
C2 C1 C18 S2 69.7(3) . . . . ?
C2 C1 C18 C17 -120.0(3) . . . . ?
C5 C4 C9 C10 -176.9(3) . . . . ?
C5 C4 C9 C8 0.3(4) . . . . ?
C5 C4 C3 C2 -129.5(3) . . . . ?
C24 C19 C20 C21 0.3(5) . . . . ?
C24 C23 C22 C21 0.9(5) . . . . ?
C20 C19 C24 C23 0.3(5) . . . . ?
C30 C25 C26 C27 0.5(6) . . . . ?
C30 C29 C28 C27 2.2(7) . . . . ?
C23 C22 C21 C20 -0.2(6) . . . . ?
C26 C25 C30 C29 -2.7(5) . . . . ?
C29 C28 C27 C26 -4.4(8) . . . . ?
O5 S2 C18 C1 -164.41(19) . . . . ?
O5 S2 C18 C17 24.5(3) . . . . ?
O5 S2 C25 C30 -9.8(3) . . . . ?
O5 S2 C25 C26 174.2(3) . . . . ?

loop_
_smtbx_masks_void_nr
_smtbx_masks_void_average_x
_smtbx_masks_void_average_y
_smtbx_masks_void_average_z
_smtbx_masks_void_volume
_smtbx_masks_void_count_electrons
_smtbx_masks_void_content
1 0.000 0.000 0.000 37.9 2.0 ?
2 0.000 0.000 0.500 37.9 2.0 ?
3 0.234 0.450 0.010 7.3 0.0 ?
4 0.234 0.550 0.510 7.3 0.0 ?
5 0.266 0.050 0.990 7.3 0.0 ?
6 0.266 0.950 0.490 7.3 0.0 ?
7 0.500 0.500 1.000 37.9 2.0 ?
8 0.500 0.500 0.500 37.9 2.0 ?
9 0.734 0.050 0.510 7.3 0.0 ?
10 0.734 0.950 0.010 7.3 0.0 ?
11 0.766 0.450 0.490 7.3 0.0 ?
12 0.766 0.550 0.990 7.3 0.0 ?
